data_2231493
loop_
_publ_author_name
'Peng, Wanxi'
'Wang, Lansheng'
'Wu, Fengjuan'
'Xu, Qiu'

_publ_section_title
;
 3-(4-Bromophenyl)-4-(4-hydroxyanilino)furan-2(5<i>H</i>)-one
;
_journal_coeditor_code HB6341
_journal_issue 9
_journal_name_full 'Acta Crystallographica Section E'
_journal_page_first o2329
_journal_paper_doi 10.1107/S1600536811031849
_journal_volume 67
_journal_year 2011
_chemical_formula_iupac 'C16 H12 Br N O3'
_chemical_formula_moiety 'C16 H12 Br N O3'
_chemical_formula_sum 'C16 H12 Br N O3'
_chemical_formula_weight 346.18
_chemical_name_systematic
;
3-(4-Bromophenyl)-4-(4-hydroxyanilino)furan-2(5<i>H</i>)-one
;
_space_group_IT_number 14
_symmetry_cell_setting monoclinic
_symmetry_space_group_name_Hall '-P 2ybc'
_symmetry_space_group_name_H-M 'P 1 21/c 1'
_atom_sites_solution_hydrogens geom
_atom_sites_solution_primary direct
_atom_sites_solution_secondary difmap
_audit_creation_method SHELXL-97
_cell_angle_alpha 90.00
_cell_angle_beta 100.244(4)
_cell_angle_gamma 90.00
_cell_formula_units_Z 4
_cell_length_a 11.2418(10)
_cell_length_b 8.0545(7)
_cell_length_c 16.1138(13)
_cell_measurement_reflns_used 1582
_cell_measurement_temperature 296(2)
_cell_measurement_theta_max 25.09
_cell_measurement_theta_min 2.06
_cell_volume 1435.8(2)
_computing_cell_refinement 'SAINT (Bruker, 2000)'
_computing_data_collection 'SMART (Bruker, 2000)'
_computing_data_reduction 'SAINT (Bruker, 2000)'
_computing_molecular_graphics 'SHELXTL (Sheldrick, 2008)'
_computing_publication_material 'SHELXTL (Sheldrick, 2008)'
_computing_structure_refinement 'SHELXL97 (Sheldrick, 2008)'
_computing_structure_solution 'SHELXS97 (Sheldrick, 2008)'
_diffrn_ambient_temperature 296(2)
_diffrn_measured_fraction_theta_full 0.995
_diffrn_measured_fraction_theta_max 0.995
_diffrn_measurement_device_type 'Bruker APEX CCD'
_diffrn_measurement_method '\f and \w'
_diffrn_radiation_monochromator graphite
_diffrn_radiation_source 'fine-focus sealed tube'
_diffrn_radiation_type MoK\a
_diffrn_radiation_wavelength 0.71073
_diffrn_reflns_av_R_equivalents 0.0353
_diffrn_reflns_av_sigmaI/netI 0.0409
_diffrn_reflns_limit_h_max 10
_diffrn_reflns_limit_h_min -13
_diffrn_reflns_limit_k_max 9
_diffrn_reflns_limit_k_min -9
_diffrn_reflns_limit_l_max 19
_diffrn_reflns_limit_l_min -18
_diffrn_reflns_number 7599
_diffrn_reflns_theta_full 25.77
_diffrn_reflns_theta_max 25.77
_diffrn_reflns_theta_min 1.84
_diffrn_standards_decay_% 0
_diffrn_standards_interval_count 0
_diffrn_standards_interval_time 0
_diffrn_standards_number 0
_exptl_absorpt_coefficient_mu 2.872
_exptl_absorpt_correction_T_max 0.762
_exptl_absorpt_correction_T_min 0.597
_exptl_absorpt_correction_type multi-scan
_exptl_absorpt_process_details '(SADABS; Sheldrick, 1996)'
_exptl_crystal_colour colorless
_exptl_crystal_density_diffrn 1.601
_exptl_crystal_density_method 'not measured'
_exptl_crystal_description block
_exptl_crystal_F_000 696
_exptl_crystal_size_max 0.20
_exptl_crystal_size_mid 0.20
_exptl_crystal_size_min 0.10
_refine_diff_density_max 0.274
_refine_diff_density_min -0.590
_refine_ls_extinction_method none
_refine_ls_goodness_of_fit_ref 1.013
_refine_ls_hydrogen_treatment mixed
_refine_ls_matrix_type full
_refine_ls_number_parameters 195
_refine_ls_number_reflns 2725
_refine_ls_number_restraints 0
_refine_ls_restrained_S_all 1.013
_refine_ls_R_factor_all 0.0821
_refine_ls_R_factor_gt 0.0405
_refine_ls_shift/su_max 0.000
_refine_ls_shift/su_mean 0.000
_refine_ls_structure_factor_coef Fsqd
_refine_ls_weighting_details 'calc w=1/[\s^2^(Fo^2^)+(0.0519P)^2^+0.1637P] where P=(Fo^2^+2Fc^2^)/3'
_refine_ls_weighting_scheme calc
_refine_ls_wR_factor_gt 0.0931
_refine_ls_wR_factor_ref 0.1084
_reflns_number_gt 1650
_reflns_number_total 2725
_reflns_threshold_expression I>2\s(I)
_cod_data_source_file hb6341.cif
_cod_data_source_block I
_cod_original_sg_symbol_H-M 'P 21/c'
_cod_database_code 2231493
_cod_database_fobs_code 2231493

loop_
_symmetry_equiv_pos_as_xyz
'x, y, z'
'-x, y+1/2, -z+1/2'
'-x, -y, -z'
'x, -y-1/2, z-1/2'

loop_
_atom_site_type_symbol
_atom_site_label
_atom_site_fract_x
_atom_site_fract_y
_atom_site_fract_z
_atom_site_U_iso_or_equiv
_atom_site_adp_type
_atom_site_calc_flag
_atom_site_refinement_flags
_atom_site_occupancy
_atom_site_symmetry_multiplicity
Br Br1 -0.33348(4) 0.01420(6) -0.05871(2) 0.0870(2) Uani d . 1 1
C C1 -0.0793(3) 0.0631(4) 0.2028(2) 0.0449(8) Uani d . 1 1
C C2 -0.1939(3) -0.0066(4) 0.1953(2) 0.0506(8) Uani d . 1 1
H H2 -0.2201 -0.0450 0.2435 0.061 Uiso calc R 1 1
C C3 -0.2695(3) -0.0201(4) 0.1185(2) 0.0544(9) Uani d . 1 1
H H3 -0.3466 -0.0647 0.1148 0.065 Uiso calc R 1 1
C C4 -0.2294(3) 0.0333(4) 0.0473(2) 0.0512(9) Uani d . 1 1
C C5 -0.1167(3) 0.1009(4) 0.0516(2) 0.0549(9) Uani d . 1 1
H H5 -0.0908 0.1361 0.0028 0.066 Uiso calc R 1 1
C C6 -0.0417(3) 0.1162(4) 0.1293(2) 0.0522(8) Uani d . 1 1
H H6 0.0347 0.1625 0.1324 0.063 Uiso calc R 1 1
C C7 -0.0029(3) 0.0832(4) 0.28604(19) 0.0452(8) Uani d . 1 1
C C8 -0.0498(3) 0.1479(4) 0.3561(2) 0.0548(9) Uani d . 1 1
C C9 0.1485(3) 0.0909(4) 0.4049(2) 0.0549(9) Uani d . 1 1
H H9A 0.1731 -0.0102 0.4360 0.066 Uiso calc R 1 1
H H9B 0.2132 0.1718 0.4172 0.066 Uiso calc R 1 1
C C10 0.1178(3) 0.0571(4) 0.31223(19) 0.0447(8) Uani d . 1 1
C C11 0.3288(3) 0.0027(4) 0.3037(2) 0.0485(8) Uani d . 1 1
C C12 0.3717(3) -0.1054(4) 0.3681(2) 0.0632(10) Uani d . 1 1
H H12 0.3191 -0.1784 0.3879 0.076 Uiso calc R 1 1
C C13 0.4933(3) -0.1054(5) 0.4032(2) 0.0690(10) Uani d . 1 1
H H13 0.5224 -0.1783 0.4469 0.083 Uiso calc R 1 1
C C14 0.5709(3) 0.0011(5) 0.3740(2) 0.0603(10) Uani d . 1 1
C C15 0.5287(3) 0.1075(5) 0.3088(2) 0.0575(9) Uani d . 1 1
H H15 0.5817 0.1787 0.2881 0.069 Uiso calc R 1 1
C C16 0.4072(3) 0.1084(4) 0.27397(19) 0.0517(8) Uani d . 1 1
H H16 0.3784 0.1810 0.2301 0.062 Uiso calc R 1 1
N N1 0.2020(3) 0.0087(4) 0.2687(2) 0.0594(8) Uani d . 1 1
O O1 -0.1497(2) 0.2035(4) 0.36051(14) 0.0755(8) Uani d . 1 1
O O2 0.03891(19) 0.1547(3) 0.42643(13) 0.0621(6) Uani d . 1 1
O O3 0.6898(2) -0.0049(4) 0.4118(2) 0.0954(10) Uani d . 1 1
H H3A 0.7279 0.0661 0.3911 0.143 Uiso calc R 1 1
H H1 0.187(3) -0.027(4) 0.224(2) 0.062(13) Uiso d . 1 1

loop_
_atom_site_aniso_label
_atom_site_aniso_U_11
_atom_site_aniso_U_22
_atom_site_aniso_U_33
_atom_site_aniso_U_12
_atom_site_aniso_U_13
_atom_site_aniso_U_23
Br1 0.0902(4) 0.1047(4) 0.0567(3) -0.0269(2) -0.0122(2) 0.0012(2)
C1 0.0419(18) 0.0458(18) 0.0469(18) -0.0003(14) 0.0078(14) -0.0035(15)
C2 0.046(2) 0.057(2) 0.0502(19) -0.0069(16) 0.0130(15) 0.0000(16)
C3 0.047(2) 0.057(2) 0.058(2) -0.0081(16) 0.0074(16) -0.0011(17)
C4 0.057(2) 0.043(2) 0.051(2) 0.0020(16) 0.0011(16) -0.0051(15)
C5 0.061(2) 0.060(2) 0.0455(19) -0.0004(18) 0.0133(16) 0.0042(16)
C6 0.0436(18) 0.060(2) 0.055(2) -0.0065(16) 0.0131(15) 0.0012(17)
C7 0.0409(18) 0.0498(19) 0.0460(18) -0.0022(15) 0.0109(14) -0.0043(15)
C8 0.045(2) 0.070(2) 0.049(2) -0.0012(18) 0.0066(16) -0.0012(17)
C9 0.046(2) 0.060(2) 0.057(2) 0.0035(17) 0.0053(16) -0.0054(18)
C10 0.0414(19) 0.0432(18) 0.0503(19) -0.0064(14) 0.0100(15) -0.0048(14)
C11 0.0401(19) 0.054(2) 0.0519(19) 0.0012(16) 0.0089(15) -0.0112(17)
C12 0.055(2) 0.050(2) 0.088(3) -0.0011(17) 0.021(2) 0.0051(19)
C13 0.060(2) 0.070(3) 0.077(3) 0.019(2) 0.013(2) 0.016(2)
C14 0.039(2) 0.080(3) 0.062(2) 0.0043(18) 0.0085(17) 0.003(2)
C15 0.0407(19) 0.078(3) 0.055(2) -0.0114(17) 0.0119(16) 0.0001(19)
C16 0.050(2) 0.066(2) 0.0410(18) 0.0016(18) 0.0111(15) -0.0016(16)
N1 0.0412(17) 0.079(2) 0.058(2) -0.0017(14) 0.0086(15) -0.0229(18)
O1 0.0518(15) 0.115(2) 0.0616(16) 0.0171(14) 0.0139(12) -0.0101(14)
O2 0.0556(14) 0.0847(18) 0.0457(13) 0.0084(12) 0.0087(11) -0.0092(12)
O3 0.0431(16) 0.147(3) 0.091(2) 0.0103(15) -0.0021(14) 0.0237(18)

loop_
_atom_type_symbol
_atom_type_description
_atom_type_scat_dispersion_real
_atom_type_scat_dispersion_imag
_atom_type_scat_source
C C 0.0033 0.0016 'International Tables Vol C Tables 4.2.6.8 and 6.1.1.4'
H H 0.0000 0.0000 'International Tables Vol C Tables 4.2.6.8 and 6.1.1.4'
N N 0.0061 0.0033 'International Tables Vol C Tables 4.2.6.8 and 6.1.1.4'
O O 0.0106 0.0060 'International Tables Vol C Tables 4.2.6.8 and 6.1.1.4'
Br Br -0.2901 2.4595 'International Tables Vol C Tables 4.2.6.8 and 6.1.1.4'

loop_
_geom_angle_atom_site_label_1
_geom_angle_atom_site_label_2
_geom_angle_atom_site_label_3
_geom_angle
C2 C1 C6 117.8(3)
C2 C1 C7 120.4(3)
C6 C1 C7 121.8(3)
C3 C2 C1 121.6(3)
C3 C2 H2 119.2
C1 C2 H2 119.2
C4 C3 C2 119.0(3)
C4 C3 H3 120.5
C2 C3 H3 120.5
C5 C4 C3 121.4(3)
C5 C4 Br1 119.6(3)
C3 C4 Br1 119.0(3)
C4 C5 C6 119.3(3)
C4 C5 H5 120.3
C6 C5 H5 120.3
C5 C6 C1 120.9(3)
C5 C6 H6 119.6
C1 C6 H6 119.6
C10 C7 C8 107.4(3)
C10 C7 C1 130.9(3)
C8 C7 C1 121.6(3)
O1 C8 O2 118.6(3)
O1 C8 C7 130.7(3)
O2 C8 C7 110.6(3)
O2 C9 C10 104.5(2)
O2 C9 H9A 110.8
C10 C9 H9A 110.8
O2 C9 H9B 110.8
C10 C9 H9B 110.8
H9A C9 H9B 108.9
N1 C10 C7 130.0(3)
N1 C10 C9 121.3(3)
C7 C10 C9 108.7(3)
C16 C11 C12 119.7(3)
C16 C11 N1 119.8(3)
C12 C11 N1 120.5(3)
C11 C12 C13 119.8(3)
C11 C12 H12 120.1
C13 C12 H12 120.1
C14 C13 C12 120.2(3)
C14 C13 H13 119.9
C12 C13 H13 119.9
C13 C14 O3 117.2(3)
C13 C14 C15 120.1(3)
O3 C14 C15 122.7(3)
C14 C15 C16 119.7(3)
C14 C15 H15 120.1
C16 C15 H15 120.1
C11 C16 C15 120.4(3)
C11 C16 H16 119.8
C15 C16 H16 119.8
C10 N1 C11 123.4(3)
C10 N1 H1 123(3)
C11 N1 H1 113(3)
C8 O2 C9 108.4(2)
C14 O3 H3A 109.5

loop_
_geom_bond_atom_site_label_1
_geom_bond_atom_site_label_2
_geom_bond_distance
Br1 C4 1.897(3)
C1 C2 1.391(4)
C1 C6 1.394(4)
C1 C7 1.467(4)
C2 C3 1.376(5)
C2 H2 0.9300
C3 C4 1.373(5)
C3 H3 0.9300
C4 C5 1.369(5)
C5 C6 1.384(4)
C5 H5 0.9300
C6 H6 0.9300
C7 C10 1.364(4)
C7 C8 1.428(4)
C8 O1 1.222(4)
C8 O2 1.371(3)
C9 O2 1.433(4)
C9 C10 1.497(4)
C9 H9A 0.9700
C9 H9B 0.9700
C10 N1 1.332(4)
C11 C16 1.371(4)
C11 C12 1.375(5)
C11 N1 1.437(4)
C12 C13 1.384(5)
C12 H12 0.9300
C13 C14 1.366(5)
C13 H13 0.9300
C14 O3 1.368(4)
C14 C15 1.373(5)
C15 C16 1.381(4)
C15 H15 0.9300
C16 H16 0.9300
N1 H1 0.76(4)
O3 H3A 0.8200

loop_
_geom_hbond_atom_site_label_D
_geom_hbond_atom_site_label_H
_geom_hbond_atom_site_label_A
_geom_hbond_site_symmetry_A
_geom_hbond_distance_DH
_geom_hbond_distance_HA
_geom_hbond_distance_DA
_geom_hbond_angle_DHA
N1 H1 O1 2_545 0.76(4) 2.56(4) 3.207(4) 144(4)
O3 H3A O1 1_655 0.82 1.90 2.700(4) 165.3
C12 H12 Cg1 2_545 0.93 2.86 3.723(4) 155

loop_
_geom_torsion_atom_site_label_1
_geom_torsion_atom_site_label_2
_geom_torsion_atom_site_label_3
_geom_torsion_atom_site_label_4
_geom_torsion
C6 C1 C2 C3 -1.3(5)
C7 C1 C2 C3 177.0(3)
C1 C2 C3 C4 1.5(5)
C2 C3 C4 C5 -0.7(5)
C2 C3 C4 Br1 179.8(2)
C3 C4 C5 C6 -0.2(5)
Br1 C4 C5 C6 179.3(2)
C4 C5 C6 C1 0.3(5)
C2 C1 C6 C5 0.4(5)
C7 C1 C6 C5 -177.9(3)
C2 C1 C7 C10 138.5(4)
C6 C1 C7 C10 -43.2(5)
C2 C1 C7 C8 -45.2(4)
C6 C1 C7 C8 133.1(3)
C10 C7 C8 O1 172.4(4)
C1 C7 C8 O1 -4.6(6)
C10 C7 C8 O2 -2.9(4)
C1 C7 C8 O2 -180.0(3)
C8 C7 C10 N1 -175.1(3)
C1 C7 C10 N1 1.6(6)
C8 C7 C10 C9 5.5(4)
C1 C7 C10 C9 -177.8(3)
O2 C9 C10 N1 174.5(3)
O2 C9 C10 C7 -6.0(4)
C16 C11 C12 C13 0.9(5)
N1 C11 C12 C13 -177.6(3)
C11 C12 C13 C14 -0.3(6)
C12 C13 C14 O3 179.7(4)
C12 C13 C14 C15 -0.8(6)
C13 C14 C15 C16 1.2(5)
O3 C14 C15 C16 -179.3(3)
C12 C11 C16 C15 -0.5(5)
N1 C11 C16 C15 178.0(3)
C14 C15 C16 C11 -0.5(5)
C7 C10 N1 C11 173.4(3)
C9 C10 N1 C11 -7.2(5)
C16 C11 N1 C10 -113.5(4)
C12 C11 N1 C10 64.9(5)
O1 C8 O2 C9 -177.0(3)
C7 C8 O2 C9 -1.0(4)
C10 C9 O2 C8 4.2(3)

loop_
_cod_related_entry_id
_cod_related_entry_database
_cod_related_entry_code
1 ChemSpider 26613272
